data_7015019
loop_
_publ_author_name
'Lu, Erli'
'Gan, Wei'
'Chen, Yaofeng'

_publ_section_title
;
 Monoalkyl and monoanilide yttrium complexes containing tridentate
 pyridyl-1-azaallyl dianionic ligands.
;
_journal_issue 10
_journal_name_full 'Dalton transactions (Cambridge, England : 2003)'
_journal_page_first 2366
_journal_page_last 2374
_journal_paper_doi 10.1039/c0dt01539c
_journal_volume 40
_journal_year 2011
_chemical_formula_sum 'C42 H54 N3 O Y'
_chemical_formula_weight 705.79
_chemical_name_systematic
;
?
;
_space_group_IT_number 4
_symmetry_cell_setting monoclinic
_symmetry_space_group_name_Hall 'P 2yb'
_symmetry_space_group_name_H-M 'P 1 21 1'
_atom_sites_solution_hydrogens geom
_atom_sites_solution_primary direct
_atom_sites_solution_secondary difmap
_audit_creation_method SHELXL-97
_cell_angle_alpha 90.00
_cell_angle_beta 98.877(2)
_cell_angle_gamma 90.00
_cell_formula_units_Z 2
_cell_length_a 9.6805(11)
_cell_length_b 17.3700(19)
_cell_length_c 11.7004(13)
_cell_measurement_reflns_used 2128
_cell_measurement_temperature 293(2)
_cell_measurement_theta_max 40.462
_cell_measurement_theta_min 4.862
_cell_volume 1943.9(4)
_computing_cell_refinement 'Bruker SMART'
_computing_data_collection 'Bruker SMART'
_computing_data_reduction 'Bruker SHELXTL'
_computing_molecular_graphics 'Bruker SHELXTL'
_computing_publication_material 'Bruker SHELXTL'
_computing_structure_refinement 'SHELXL-97 (Sheldrick, 1997)'
_computing_structure_solution 'SHELXS-97 (Sheldrick, 1990)'
_diffrn_ambient_temperature 293(2)
_diffrn_measured_fraction_theta_full 0.998
_diffrn_measured_fraction_theta_max 0.998
_diffrn_measurement_device_type 'CCD area detector'
_diffrn_measurement_method 'phi and omega scans'
_diffrn_radiation_monochromator graphite
_diffrn_radiation_source 'fine-focus sealed tube'
_diffrn_radiation_type MoK\a
_diffrn_radiation_wavelength 0.71073
_diffrn_reflns_av_R_equivalents 0.0589
_diffrn_reflns_av_sigmaI/netI 0.1294
_diffrn_reflns_limit_h_max 11
_diffrn_reflns_limit_h_min -9
_diffrn_reflns_limit_k_max 19
_diffrn_reflns_limit_k_min -21
_diffrn_reflns_limit_l_max 14
_diffrn_reflns_limit_l_min -13
_diffrn_reflns_number 10141
_diffrn_reflns_theta_full 25.50
_diffrn_reflns_theta_max 25.50
_diffrn_reflns_theta_min 1.76
_exptl_absorpt_coefficient_mu 1.534
_exptl_absorpt_correction_T_max 1.00000
_exptl_absorpt_correction_T_min 0.34768
_exptl_absorpt_correction_type empirical
_exptl_absorpt_process_details sadabs
_exptl_crystal_colour colorless
_exptl_crystal_density_diffrn 1.206
_exptl_crystal_density_method 'not measured'
_exptl_crystal_description prismatic
_exptl_crystal_F_000 748
_exptl_crystal_size_max 0.307
_exptl_crystal_size_mid 0.269
_exptl_crystal_size_min 0.253
_refine_diff_density_max 0.487
_refine_diff_density_min -0.388
_refine_diff_density_rms 0.050
_refine_ls_abs_structure_details 'Flack H D (1983), Acta Cryst. A39, 876-881'
_refine_ls_abs_structure_Flack 0.019(7)
_refine_ls_extinction_method none
_refine_ls_goodness_of_fit_ref 0.821
_refine_ls_hydrogen_treatment mixed
_refine_ls_matrix_type full
_refine_ls_number_parameters 448
_refine_ls_number_reflns 6841
_refine_ls_number_restraints 13
_refine_ls_restrained_S_all 0.821
_refine_ls_R_factor_all 0.0851
_refine_ls_R_factor_gt 0.0503
_refine_ls_shift/su_max 0.000
_refine_ls_shift/su_mean 0.000
_refine_ls_structure_factor_coef Fsqd
_refine_ls_weighting_details 'calc w=1/[\s^2^(Fo^2^)+(0.0439P)^2^+0.0000P] where P=(Fo^2^+2Fc^2^)/3'
_refine_ls_weighting_scheme calc
_refine_ls_wR_factor_gt 0.0996
_refine_ls_wR_factor_ref 0.1071
_reflns_number_gt 4156
_reflns_number_total 6841
_reflns_threshold_expression >2sigma(I)
_cod_data_source_file C0DT01539C.TXT
_cod_data_source_block cd201356
_cod_depositor_comments
;
The following automatic conversions were performed:
'_symmetry_cell_setting' value 'Monoclinic' changed to 'monoclinic'
according to '/home/saulius/struct/CIF-dictionaries/cif_core.dic'
dictionary named 'cif_core.dic' version 2.4.1 from 2010-06-29.

Automatic conversion script
Id: cif_fix_enum 1555 2011-01-17 13:19:09Z saulius 
;
_cod_original_sg_symbol_H-M P2(1)
_cod_database_code 7015019

loop_
_symmetry_equiv_pos_as_xyz
'x, y, z'
'-x, y+1/2, -z'

loop_
_atom_site_label
_atom_site_type_symbol
_atom_site_fract_x
_atom_site_fract_y
_atom_site_fract_z
_atom_site_U_iso_or_equiv
_atom_site_adp_type
_atom_site_occupancy
_atom_site_symmetry_multiplicity
_atom_site_calc_flag
_atom_site_refinement_flags
_atom_site_disorder_assembly
_atom_site_disorder_group
C40 C 0.417(3) 0.7989(13) 0.270(2) 0.100(6) Uani 0.70(5) 1 d PU A 1
H40A H 0.3920 0.8503 0.2443 0.149 Uiso 0.70(5) 1 calc PR A 1
H40B H 0.3963 0.7640 0.2059 0.149 Uiso 0.70(5) 1 calc PR A 1
H40C H 0.5147 0.7968 0.2999 0.149 Uiso 0.70(5) 1 calc PR A 1
C40' C 0.478(5) 0.775(2) 0.314(4) 0.076(12) Uani 0.30(5) 1 d PU A 2
H40D H 0.4655 0.7496 0.2403 0.115 Uiso 0.30(5) 1 calc PR A 2
H40E H 0.5464 0.7483 0.3672 0.115 Uiso 0.30(5) 1 calc PR A 2
H40F H 0.5088 0.8271 0.3047 0.115 Uiso 0.30(5) 1 calc PR A 2
Y1 Y 0.03270(4) 0.99918(3) 0.25446(4) 0.04248(15) Uani 1 1 d . . .
N1 N 0.0045(4) 0.9342(2) 0.0831(4) 0.0429(11) Uani 1 1 d . . .
N2 N 0.1914(4) 1.0675(3) 0.1581(4) 0.0450(11) Uani 1 1 d . . .
N3 N 0.1848(5) 0.9234(3) 0.3584(5) 0.0516(13) Uani 1 1 d . . .
O1 O -0.1812(3) 0.9817(2) 0.3234(3) 0.0536(12) Uani 1 1 d . . .
C1 C 0.0938(7) 0.8514(4) -0.0593(6) 0.078(2) Uani 1 1 d . . .
H1A H 0.0779 0.8049 -0.0189 0.117 Uiso 1 1 calc R . .
H1B H 0.1774 0.8461 -0.0934 0.117 Uiso 1 1 calc R . .
H1C H 0.0158 0.8608 -0.1189 0.117 Uiso 1 1 calc R . .
C2 C 0.1102(6) 0.9183(3) 0.0249(5) 0.0554(16) Uani 1 1 d . . .
C3 C 0.2335(7) 0.9597(4) 0.0357(6) 0.058(2) Uani 1 1 d . . .
H3 H 0.3041 0.9361 0.0029 0.070 Uiso 1 1 calc R . .
C4 C 0.2707(6) 1.0308(4) 0.0873(6) 0.0471(17) Uani 1 1 d . . .
C5 C 0.3916(6) 1.0675(4) 0.0627(6) 0.071(2) Uani 1 1 d . . .
H5 H 0.4491 1.0419 0.0184 0.085 Uiso 1 1 calc R . .
C6 C 0.4264(7) 1.1384(4) 0.1012(7) 0.079(2) Uani 1 1 d . . .
H6 H 0.5062 1.1620 0.0824 0.095 Uiso 1 1 calc R . .
C7 C 0.3432(7) 1.1766(4) 0.1691(7) 0.075(2) Uani 1 1 d . . .
H7 H 0.3681 1.2254 0.1979 0.090 Uiso 1 1 calc R . .
C8 C 0.2244(6) 1.1421(3) 0.1933(5) 0.0554(16) Uani 1 1 d . . .
C11 C -0.1322(5) 0.9031(3) 0.0466(4) 0.0394(13) Uani 1 1 d . . .
C12 C -0.2268(6) 0.9458(4) -0.0300(5) 0.0470(17) Uani 1 1 d . . .
C13 C -0.3638(6) 0.9203(4) -0.0538(5) 0.0551(17) Uani 1 1 d . . .
H13 H -0.4276 0.9485 -0.1050 0.066 Uiso 1 1 calc R . .
C14 C -0.4090(6) 0.8550(3) -0.0046(5) 0.0563(16) Uani 1 1 d . . .
H14 H -0.5021 0.8397 -0.0210 0.068 Uiso 1 1 calc R . .
C15 C -0.3145(6) 0.8127(3) 0.0692(5) 0.0551(16) Uani 1 1 d . . .
H15 H -0.3447 0.7684 0.1025 0.066 Uiso 1 1 calc R . .
C16 C -0.1747(6) 0.8342(3) 0.0958(5) 0.0487(15) Uani 1 1 d . . .
C17 C -0.0737(6) 0.7815(3) 0.1709(5) 0.0592(17) Uani 1 1 d . . .
H17 H 0.0201 0.8035 0.1754 0.071 Uiso 1 1 calc R . .
C18 C -0.1091(8) 0.7781(4) 0.2946(6) 0.084(2) Uani 1 1 d . . .
H18A H -0.0884 0.8268 0.3320 0.126 Uiso 1 1 calc R . .
H18B H -0.0544 0.7385 0.3374 0.126 Uiso 1 1 calc R . .
H18C H -0.2067 0.7667 0.2915 0.126 Uiso 1 1 calc R . .
C19 C -0.0703(7) 0.7010(4) 0.1200(7) 0.091(2) Uani 1 1 d . . .
H19A H -0.1588 0.6762 0.1210 0.137 Uiso 1 1 calc R . .
H19B H 0.0023 0.6715 0.1652 0.137 Uiso 1 1 calc R . .
H19C H -0.0522 0.7045 0.0418 0.137 Uiso 1 1 calc R . .
C20 C -0.1832(6) 1.0167(3) -0.0884(5) 0.057(2) Uani 1 1 d . . .
H20 H -0.0821 1.0222 -0.0650 0.068 Uiso 1 1 calc R . .
C21 C -0.2497(10) 1.0891(4) -0.0524(7) 0.096(3) Uani 1 1 d . . .
H21A H -0.3495 1.0851 -0.0714 0.144 Uiso 1 1 calc R . .
H21B H -0.2177 1.1323 -0.0924 0.144 Uiso 1 1 calc R . .
H21C H -0.2243 1.0963 0.0295 0.144 Uiso 1 1 calc R . .
C22 C -0.2093(7) 1.0080(6) -0.2198(5) 0.098(2) Uani 1 1 d . . .
H22A H -0.1542 0.9661 -0.2418 0.147 Uiso 1 1 calc R . .
H22B H -0.1834 1.0547 -0.2549 0.147 Uiso 1 1 calc R . .
H22C H -0.3066 0.9976 -0.2453 0.147 Uiso 1 1 calc R . .
C23 C 0.1243(6) 1.1788(3) 0.2607(5) 0.0540(16) Uani 1 1 d . . .
C24 C 0.0123(6) 1.1359(3) 0.2897(5) 0.0550(16) Uani 1 1 d . . .
C25 C -0.0786(8) 1.1746(4) 0.3514(7) 0.075(2) Uani 1 1 d . . .
H25 H -0.1513 1.1474 0.3760 0.090 Uiso 1 1 calc R . .
C26 C -0.0642(9) 1.2526(4) 0.3773(6) 0.082(2) Uani 1 1 d . . .
H26 H -0.1306 1.2777 0.4134 0.099 Uiso 1 1 calc R . .
C27 C 0.0468(9) 1.2920(4) 0.3496(7) 0.086(2) Uani 1 1 d . . .
H27 H 0.0587 1.3436 0.3703 0.103 Uiso 1 1 calc R . .
C28 C 0.1416(7) 1.2566(4) 0.2916(6) 0.075(2) Uani 1 1 d . . .
H28 H 0.2174 1.2841 0.2727 0.090 Uiso 1 1 calc R . .
C29 C 0.2712(6) 0.9008(3) 0.4569(5) 0.0424(15) Uani 1 1 d . . .
C30 C 0.3477(6) 0.8311(3) 0.4636(5) 0.0473(14) Uani 1 1 d . A .
C31 C 0.4366(6) 0.8140(4) 0.5642(6) 0.0685(19) Uani 1 1 d . . .
H31 H 0.4911 0.7698 0.5667 0.082 Uiso 1 1 calc R . .
C32 C 0.4475(8) 0.8589(5) 0.6588(6) 0.098(3) Uani 1 1 d . . .
H32 H 0.5061 0.8449 0.7262 0.118 Uiso 1 1 calc R . .
C33 C 0.3689(7) 0.9270(4) 0.6542(6) 0.076(2) Uani 1 1 d . . .
H33 H 0.3758 0.9586 0.7190 0.091 Uiso 1 1 calc R . .
C34 C 0.2823(7) 0.9474(4) 0.5552(6) 0.0530(18) Uani 1 1 d . . .
C35 C 0.2037(7) 1.0241(3) 0.5543(6) 0.063(2) Uani 1 1 d . . .
H35 H 0.1266 1.0210 0.4894 0.076 Uiso 1 1 calc R . .
C36 C 0.2893(9) 1.0890(4) 0.5294(8) 0.097(3) Uani 1 1 d . . .
H36A H 0.3691 1.0932 0.5889 0.145 Uiso 1 1 calc R . .
H36B H 0.2353 1.1355 0.5267 0.145 Uiso 1 1 calc R . .
H36C H 0.3201 1.0811 0.4561 0.145 Uiso 1 1 calc R . .
C37 C 0.1364(8) 1.0370(4) 0.6617(7) 0.111(3) Uani 1 1 d . . .
H37A H 0.2075 1.0483 0.7262 0.167 Uiso 1 1 calc R . .
H37B H 0.0868 0.9914 0.6779 0.167 Uiso 1 1 calc R . .
H37C H 0.0723 1.0795 0.6489 0.167 Uiso 1 1 calc R . .
C38 C 0.3347(7) 0.7766(3) 0.3621(6) 0.0625(18) Uani 1 1 d . . .
H38 H 0.2376 0.7834 0.3250 0.075 Uiso 1 1 calc R A 1
C39 C 0.3407(10) 0.6917(4) 0.3979(8) 0.126(3) Uani 1 1 d . A .
H39A H 0.3071 0.6603 0.3319 0.189 Uiso 1 1 calc R . .
H39B H 0.2832 0.6838 0.4567 0.189 Uiso 1 1 calc R . .
H39C H 0.4355 0.6779 0.4275 0.189 Uiso 1 1 calc R . .
C41 C -0.3163(5) 0.9992(7) 0.2602(5) 0.0799(18) Uani 1 1 d . . .
H41A H -0.3481 0.9573 0.2080 0.096 Uiso 1 1 calc R . .
H41B H -0.3115 1.0456 0.2148 0.096 Uiso 1 1 calc R . .
C42 C -0.4139(6) 1.0105(7) 0.3431(6) 0.105(3) Uani 1 1 d . . .
H42A H -0.4308 1.0648 0.3543 0.127 Uiso 1 1 calc R . .
H42B H -0.5024 0.9851 0.3169 0.127 Uiso 1 1 calc R . .
C43 C -0.3427(8) 0.9754(7) 0.4497(7) 0.127(5) Uani 1 1 d . . .
H43A H -0.3560 1.0067 0.5158 0.152 Uiso 1 1 calc R . .
H43B H -0.3805 0.9245 0.4595 0.152 Uiso 1 1 calc R . .
C44 C -0.1983(7) 0.9702(5) 0.4413(6) 0.097(3) Uani 1 1 d . . .
H44A H -0.1627 0.9200 0.4674 0.116 Uiso 1 1 calc R . .
H44B H -0.1465 1.0090 0.4899 0.116 Uiso 1 1 calc R . .
H3A H 0.183(7) 0.896(4) 0.302(6) 0.09(3) Uiso 1 1 d . . .

loop_
_atom_site_aniso_label
_atom_site_aniso_U_11
_atom_site_aniso_U_22
_atom_site_aniso_U_33
_atom_site_aniso_U_23
_atom_site_aniso_U_13
_atom_site_aniso_U_12
C40 0.094(10) 0.119(9) 0.090(10) -0.024(7) 0.024(7) -0.001(7)
C40' 0.085(15) 0.071(14) 0.076(14) 0.000(9) 0.023(9) -0.001(9)
Y1 0.0408(2) 0.0392(3) 0.0473(3) 0.0019(4) 0.00668(19) 0.0039(5)
N1 0.035(3) 0.051(3) 0.042(3) 0.000(2) 0.002(2) -0.003(2)
N2 0.040(3) 0.044(3) 0.049(3) 0.003(2) 0.002(2) -0.007(2)
N3 0.060(3) 0.050(3) 0.040(3) -0.006(3) -0.007(3) 0.011(2)
O1 0.046(2) 0.069(4) 0.048(2) 0.007(2) 0.0129(17) 0.003(2)
C1 0.078(5) 0.086(5) 0.075(5) -0.033(4) 0.030(4) -0.011(4)
C2 0.045(4) 0.057(4) 0.064(4) -0.003(3) 0.006(3) 0.008(3)
C3 0.046(4) 0.064(4) 0.067(5) -0.010(4) 0.019(3) 0.002(3)
C4 0.035(3) 0.046(4) 0.062(5) 0.004(3) 0.010(3) 0.005(3)
C5 0.049(4) 0.063(5) 0.106(6) 0.003(4) 0.031(4) 0.002(4)
C6 0.063(5) 0.062(5) 0.118(7) 0.013(5) 0.033(4) -0.011(4)
C7 0.070(5) 0.051(4) 0.103(6) 0.006(4) 0.012(4) -0.022(4)
C8 0.050(4) 0.045(4) 0.068(5) 0.013(3) 0.001(3) 0.003(3)
C11 0.044(3) 0.040(3) 0.032(3) -0.001(3) 0.001(2) -0.002(3)
C12 0.041(4) 0.054(4) 0.043(4) -0.009(3) -0.001(3) -0.002(3)
C13 0.050(4) 0.065(5) 0.048(4) -0.003(3) 0.001(3) 0.007(4)
C14 0.043(4) 0.053(4) 0.072(5) -0.013(4) 0.007(3) -0.005(3)
C15 0.052(4) 0.053(4) 0.061(4) 0.008(3) 0.009(3) -0.009(3)
C16 0.046(4) 0.045(4) 0.054(4) -0.003(3) 0.003(3) -0.001(3)
C17 0.063(4) 0.057(4) 0.054(5) 0.014(3) -0.004(3) -0.006(3)
C18 0.103(6) 0.068(5) 0.075(6) 0.015(4) -0.004(5) 0.004(4)
C19 0.100(6) 0.062(5) 0.111(7) 0.011(5) 0.013(5) 0.029(4)
C20 0.049(3) 0.063(6) 0.058(4) 0.019(4) 0.008(3) 0.004(3)
C21 0.129(8) 0.064(6) 0.110(7) 0.010(5) 0.061(6) -0.003(5)
C22 0.138(6) 0.104(6) 0.059(5) 0.009(6) 0.035(4) -0.005(7)
C23 0.055(4) 0.042(4) 0.061(4) 0.009(3) -0.002(3) 0.003(3)
C24 0.060(4) 0.035(3) 0.072(5) -0.006(3) 0.014(3) 0.011(3)
C25 0.084(5) 0.056(5) 0.090(6) 0.000(4) 0.028(4) 0.013(4)
C26 0.113(7) 0.054(5) 0.082(6) -0.014(4) 0.020(5) 0.018(5)
C27 0.125(7) 0.049(5) 0.080(6) -0.005(4) 0.008(5) 0.013(5)
C28 0.085(5) 0.042(4) 0.097(6) 0.002(4) 0.011(4) -0.009(4)
C29 0.039(3) 0.048(4) 0.039(4) 0.001(3) 0.004(3) -0.008(3)
C30 0.052(4) 0.041(3) 0.045(4) -0.001(3) -0.001(3) 0.006(3)
C31 0.077(5) 0.055(4) 0.069(5) -0.004(4) -0.003(4) 0.018(4)
C32 0.114(6) 0.110(7) 0.056(5) -0.008(5) -0.032(4) 0.038(5)
C33 0.093(5) 0.077(5) 0.050(5) -0.014(4) -0.011(4) 0.026(4)
C34 0.054(4) 0.054(5) 0.050(5) -0.003(4) 0.007(3) 0.001(4)
C35 0.060(4) 0.075(6) 0.053(4) -0.020(3) 0.002(3) 0.013(4)
C36 0.095(7) 0.061(6) 0.135(9) 0.007(6) 0.016(6) -0.005(5)
C37 0.135(7) 0.092(6) 0.118(8) -0.021(5) 0.058(6) 0.024(5)
C38 0.068(4) 0.051(4) 0.065(5) -0.010(3) 0.000(3) 0.020(3)
C39 0.209(10) 0.047(5) 0.121(8) -0.016(5) 0.026(7) 0.010(5)
C41 0.051(3) 0.123(5) 0.067(4) -0.026(7) 0.012(3) 0.005(7)
C42 0.056(4) 0.184(10) 0.079(5) -0.023(7) 0.018(4) 0.001(7)
C43 0.080(5) 0.227(14) 0.083(6) 0.009(7) 0.039(4) -0.034(7)
C44 0.093(5) 0.142(9) 0.055(5) 0.024(4) 0.013(4) 0.011(5)

loop_
_atom_type_symbol
_atom_type_description
_atom_type_scat_dispersion_real
_atom_type_scat_dispersion_imag
_atom_type_scat_source
C C 0.0033 0.0016 'International Tables Vol C Tables 4.2.6.8 and 6.1.1.4'
H H 0.0000 0.0000 'International Tables Vol C Tables 4.2.6.8 and 6.1.1.4'
N N 0.0061 0.0033 'International Tables Vol C Tables 4.2.6.8 and 6.1.1.4'
O O 0.0106 0.0060 'International Tables Vol C Tables 4.2.6.8 and 6.1.1.4'
Y Y -2.7962 3.5667 'International Tables Vol C Tables 4.2.6.8 and 6.1.1.4'

loop_
_geom_angle_atom_site_label_1
_geom_angle_atom_site_label_2
_geom_angle_atom_site_label_3
_geom_angle
_geom_angle_site_symmetry_1
_geom_angle_site_symmetry_3
_geom_angle_publ_flag
C38 C40 H40A 109.5 . . ?
C38 C40 H40B 109.5 . . ?
C38 C40 H40C 109.5 . . ?
C38 C40' H40D 109.5 . . ?
C38 C40' H40E 109.5 . . ?
H40D C40' H40E 109.5 . . ?
C38 C40' H40F 109.5 . . ?
H40D C40' H40F 109.5 . . ?
H40E C40' H40F 109.5 . . ?
N3 Y1 N1 99.73(18) . . ?
N3 Y1 O1 106.46(17) . . ?
N1 Y1 O1 104.20(14) . . ?
N3 Y1 N2 97.76(17) . . ?
N1 Y1 N2 80.05(15) . . ?
O1 Y1 N2 154.12(14) . . ?
N3 Y1 C24 123.9(2) . . ?
N1 Y1 C24 129.26(18) . . ?
O1 Y1 C24 88.19(18) . . ?
N2 Y1 C24 70.44(18) . . ?
N3 Y1 H3A 20.5(16) . . ?
N1 Y1 H3A 79.2(17) . . ?
O1 Y1 H3A 111.7(17) . . ?
N2 Y1 H3A 94.2(17) . . ?
C24 Y1 H3A 141.4(17) . . ?
C2 N1 C11 120.8(5) . . ?
C2 N1 Y1 123.4(4) . . ?
C11 N1 Y1 115.4(3) . . ?
C4 N2 C8 119.4(5) . . ?
C4 N2 Y1 121.5(4) . . ?
C8 N2 Y1 117.8(4) . . ?
C29 N3 Y1 154.9(4) . . ?
C29 N3 H3A 117(5) . . ?
Y1 N3 H3A 88(5) . . ?
C44 O1 C41 107.2(4) . . ?
C44 O1 Y1 126.0(4) . . ?
C41 O1 Y1 125.3(3) . . ?
C2 C1 H1A 109.5 . . ?
C2 C1 H1B 109.5 . . ?
H1A C1 H1B 109.5 . . ?
C2 C1 H1C 109.5 . . ?
H1A C1 H1C 109.5 . . ?
H1B C1 H1C 109.5 . . ?
N1 C2 C3 124.1(6) . . ?
N1 C2 C1 118.4(5) . . ?
C3 C2 C1 117.5(6) . . ?
C2 C3 C4 131.4(7) . . ?
C2 C3 H3 114.3 . . ?
C4 C3 H3 114.3 . . ?
N2 C4 C3 122.7(6) . . ?
N2 C4 C5 118.4(6) . . ?
C3 C4 C5 118.8(7) . . ?
C6 C5 C4 121.7(6) . . ?
C6 C5 H5 119.1 . . ?
C4 C5 H5 119.1 . . ?
C5 C6 C7 119.8(6) . . ?
C5 C6 H6 120.1 . . ?
C7 C6 H6 120.1 . . ?
C8 C7 C6 119.4(6) . . ?
C8 C7 H7 120.3 . . ?
C6 C7 H7 120.3 . . ?
C7 C8 N2 120.9(6) . . ?
C7 C8 C23 124.1(6) . . ?
N2 C8 C23 114.9(5) . . ?
C12 C11 C16 120.5(5) . . ?
C12 C11 N1 118.5(5) . . ?
C16 C11 N1 120.7(5) . . ?
C13 C12 C11 118.3(6) . . ?
C13 C12 C20 119.9(6) . . ?
C11 C12 C20 121.8(5) . . ?
C14 C13 C12 122.4(6) . . ?
C14 C13 H13 118.8 . . ?
C12 C13 H13 118.8 . . ?
C15 C14 C13 118.8(5) . . ?
C15 C14 H14 120.6 . . ?
C13 C14 H14 120.6 . . ?
C14 C15 C16 122.0(5) . . ?
C14 C15 H15 119.0 . . ?
C16 C15 H15 119.0 . . ?
C15 C16 C11 118.0(5) . . ?
C15 C16 C17 119.0(5) . . ?
C11 C16 C17 122.9(5) . . ?
C16 C17 C19 112.3(5) . . ?
C16 C17 C18 110.5(5) . . ?
C19 C17 C18 110.7(5) . . ?
C16 C17 H17 107.7 . . ?
C19 C17 H17 107.7 . . ?
C18 C17 H17 107.7 . . ?
C17 C18 H18A 109.5 . . ?
C17 C18 H18B 109.5 . . ?
H18A C18 H18B 109.5 . . ?
C17 C18 H18C 109.5 . . ?
H18A C18 H18C 109.5 . . ?
H18B C18 H18C 109.5 . . ?
C17 C19 H19A 109.5 . . ?
C17 C19 H19B 109.5 . . ?
H19A C19 H19B 109.5 . . ?
C17 C19 H19C 109.5 . . ?
H19A C19 H19C 109.5 . . ?
H19B C19 H19C 109.5 . . ?
C12 C20 C21 113.4(5) . . ?
C12 C20 C22 111.2(6) . . ?
C21 C20 C22 110.7(6) . . ?
C12 C20 H20 107.0 . . ?
C21 C20 H20 107.0 . . ?
C22 C20 H20 107.0 . . ?
C20 C21 H21A 109.5 . . ?
C20 C21 H21B 109.5 . . ?
H21A C21 H21B 109.5 . . ?
C20 C21 H21C 109.5 . . ?
H21A C21 H21C 109.5 . . ?
H21B C21 H21C 109.5 . . ?
C20 C22 H22A 109.5 . . ?
C20 C22 H22B 109.5 . . ?
H22A C22 H22B 109.5 . . ?
C20 C22 H22C 109.5 . . ?
H22A C22 H22C 109.5 . . ?
H22B C22 H22C 109.5 . . ?
C24 C23 C28 121.1(6) . . ?
C24 C23 C8 119.6(5) . . ?
C28 C23 C8 119.3(6) . . ?
C25 C24 C23 116.3(6) . . ?
C25 C24 Y1 129.5(5) . . ?
C23 C24 Y1 113.2(4) . . ?
C26 C25 C24 122.2(7) . . ?
C26 C25 H25 118.9 . . ?
C24 C25 H25 118.9 . . ?
C27 C26 C25 119.8(7) . . ?
C27 C26 H26 120.1 . . ?
C25 C26 H26 120.1 . . ?
C26 C27 C28 120.6(7) . . ?
C26 C27 H27 119.7 . . ?
C28 C27 H27 119.7 . . ?
C27 C28 C23 119.9(7) . . ?
C27 C28 H28 120.1 . . ?
C23 C28 H28 120.1 . . ?
N3 C29 C34 119.0(6) . . ?
N3 C29 C30 122.5(5) . . ?
C34 C29 C30 118.5(5) . . ?
C31 C30 C29 118.9(5) . . ?
C31 C30 C38 120.2(5) . . ?
C29 C30 C38 120.9(5) . . ?
C32 C31 C30 122.5(6) . . ?
C32 C31 H31 118.7 . . ?
C30 C31 H31 118.7 . . ?
C31 C32 C33 118.9(6) . . ?
C31 C32 H32 120.5 . . ?
C33 C32 H32 120.5 . . ?
C34 C33 C32 120.6(6) . . ?
C34 C33 H33 119.7 . . ?
C32 C33 H33 119.7 . . ?
C33 C34 C29 120.4(6) . . ?
C33 C34 C35 118.0(6) . . ?
C29 C34 C35 121.5(6) . . ?
C36 C35 C37 112.4(6) . . ?
C36 C35 C34 112.1(5) . . ?
C37 C35 C34 113.5(6) . . ?
C36 C35 H35 106.0 . . ?
C37 C35 H35 106.0 . . ?
C34 C35 H35 106.0 . . ?
C35 C36 H36A 109.5 . . ?
C35 C36 H36B 109.5 . . ?
H36A C36 H36B 109.5 . . ?
C35 C36 H36C 109.5 . . ?
H36A C36 H36C 109.5 . . ?
H36B C36 H36C 109.5 . . ?
C35 C37 H37A 109.5 . . ?
C35 C37 H37B 109.5 . . ?
H37A C37 H37B 109.5 . . ?
C35 C37 H37C 109.5 . . ?
H37A C37 H37C 109.5 . . ?
H37B C37 H37C 109.5 . . ?
C40 C38 C30 114.8(7) . . ?
C40 C38 C39 116.6(12) . . ?
C30 C38 C39 113.2(6) . . ?
C40 C38 C40' 31.3(12) . . ?
C30 C38 C40' 108.7(13) . . ?
C39 C38 C40' 94.9(17) . . ?
C40 C38 H38 103.3 . . ?
C30 C38 H38 103.3 . . ?
C39 C38 H38 103.3 . . ?
C40' C38 H38 132.9 . . ?
C38 C39 H39A 109.5 . . ?
C38 C39 H39B 109.5 . . ?
H39A C39 H39B 109.5 . . ?
C38 C39 H39C 109.5 . . ?
H39A C39 H39C 109.5 . . ?
H39B C39 H39C 109.5 . . ?
O1 C41 C42 108.5(5) . . ?
O1 C41 H41A 110.0 . . ?
C42 C41 H41A 110.0 . . ?
O1 C41 H41B 110.0 . . ?
C42 C41 H41B 110.0 . . ?
H41A C41 H41B 108.4 . . ?
C43 C42 C41 104.0(7) . . ?
C43 C42 H42A 111.0 . . ?
C41 C42 H42A 111.0 . . ?
C43 C42 H42B 111.0 . . ?
C41 C42 H42B 111.0 . . ?
H42A C42 H42B 109.0 . . ?
C44 C43 C42 107.9(6) . . ?
C44 C43 H43A 110.1 . . ?
C42 C43 H43A 110.1 . . ?
C44 C43 H43B 110.1 . . ?
C42 C43 H43B 110.1 . . ?
H43A C43 H43B 108.4 . . ?
C43 C44 O1 108.7(6) . . ?
C43 C44 H44A 110.0 . . ?
O1 C44 H44A 110.0 . . ?
C43 C44 H44B 110.0 . . ?
O1 C44 H44B 110.0 . . ?
H44A C44 H44B 108.3 . . ?

loop_
_geom_bond_atom_site_label_1
_geom_bond_atom_site_label_2
_geom_bond_distance
_geom_bond_site_symmetry_2
_geom_bond_publ_flag
C40 C38 1.485(15) . ?
C40 H40A 0.9600 . ?
C40 H40B 0.9600 . ?
C40 H40C 0.9600 . ?
C40' C38 1.57(3) . ?
C40' H40D 0.9600 . ?
C40' H40E 0.9600 . ?
C40' H40F 0.9600 . ?
Y1 N3 2.197(5) . ?
Y1 N1 2.281(4) . ?
Y1 O1 2.355(3) . ?
Y1 N2 2.361(4) . ?
Y1 C24 2.424(6) . ?
Y1 H3A 2.32(7) . ?
N1 C2 1.342(6) . ?
N1 C11 1.432(6) . ?
N2 C4 1.371(7) . ?
N2 C8 1.382(7) . ?
N3 C29 1.373(7) . ?
N3 H3A 0.81(6) . ?
O1 C44 1.429(7) . ?
O1 C41 1.432(6) . ?
C1 C2 1.516(8) . ?
C1 H1A 0.9600 . ?
C1 H1B 0.9600 . ?
C1 H1C 0.9600 . ?
C2 C3 1.383(8) . ?
C3 C4 1.397(7) . ?
C3 H3 0.9300 . ?
C4 C5 1.401(8) . ?
C5 C6 1.337(9) . ?
C5 H5 0.9300 . ?
C6 C7 1.385(9) . ?
C6 H6 0.9300 . ?
C7 C8 1.366(8) . ?
C7 H7 0.9300 . ?
C8 C23 1.485(8) . ?
C11 C12 1.392(8) . ?
C11 C16 1.417(7) . ?
C12 C13 1.385(8) . ?
C12 C20 1.500(8) . ?
C13 C14 1.375(8) . ?
C13 H13 0.9300 . ?
C14 C15 1.370(7) . ?
C14 H14 0.9300 . ?
C15 C16 1.392(7) . ?
C15 H15 0.9300 . ?
C16 C17 1.517(8) . ?
C17 C19 1.522(9) . ?
C17 C18 1.539(9) . ?
C17 H17 0.9800 . ?
C18 H18A 0.9600 . ?
C18 H18B 0.9600 . ?
C18 H18C 0.9600 . ?
C19 H19A 0.9600 . ?
C19 H19B 0.9600 . ?
C19 H19C 0.9600 . ?
C20 C21 1.502(8) . ?
C20 C22 1.527(8) . ?
C20 H20 0.9800 . ?
C21 H21A 0.9600 . ?
C21 H21B 0.9600 . ?
C21 H21C 0.9600 . ?
C22 H22A 0.9600 . ?
C22 H22B 0.9600 . ?
C22 H22C 0.9600 . ?
C23 C24 1.400(8) . ?
C23 C28 1.402(8) . ?
C24 C25 1.393(8) . ?
C25 C26 1.391(9) . ?
C25 H25 0.9300 . ?
C26 C27 1.354(9) . ?
C26 H26 0.9300 . ?
C27 C28 1.369(9) . ?
C27 H27 0.9300 . ?
C28 H28 0.9300 . ?
C29 C34 1.397(8) . ?
C29 C30 1.415(7) . ?
C30 C31 1.378(8) . ?
C30 C38 1.509(8) . ?
C31 C32 1.344(9) . ?
C31 H31 0.9300 . ?
C32 C33 1.404(9) . ?
C32 H32 0.9300 . ?
C33 C34 1.367(8) . ?
C33 H33 0.9300 . ?
C34 C35 1.533(8) . ?
C35 C36 1.455(8) . ?
C35 C37 1.519(8) . ?
C35 H35 0.9800 . ?
C36 H36A 0.9600 . ?
C36 H36B 0.9600 . ?
C36 H36C 0.9600 . ?
C37 H37A 0.9600 . ?
C37 H37B 0.9600 . ?
C37 H37C 0.9600 . ?
C38 C39 1.531(8) . ?
C38 H38 0.9800 . ?
C39 H39A 0.9600 . ?
C39 H39B 0.9600 . ?
C39 H39C 0.9600 . ?
C41 C42 1.468(7) . ?
C41 H41A 0.9700 . ?
C41 H41B 0.9700 . ?
C42 C43 1.461(11) . ?
C42 H42A 0.9700 . ?
C42 H42B 0.9700 . ?
C43 C44 1.418(8) . ?
C43 H43A 0.9700 . ?
C43 H43B 0.9700 . ?
C44 H44A 0.9700 . ?
C44 H44B 0.9700 . ?

loop_
_geom_torsion_atom_site_label_1
_geom_torsion_atom_site_label_2
_geom_torsion_atom_site_label_3
_geom_torsion_atom_site_label_4
_geom_torsion
_geom_torsion_site_symmetry_1
_geom_torsion_site_symmetry_2
_geom_torsion_site_symmetry_3
_geom_torsion_site_symmetry_4
_geom_torsion_publ_flag
N3 Y1 N1 C2 -58.1(4) . . . . ?
O1 Y1 N1 C2 -168.0(4) . . . . ?
N2 Y1 N1 C2 38.1(4) . . . . ?
C24 Y1 N1 C2 92.5(5) . . . . ?
N3 Y1 N1 C11 115.0(4) . . . . ?
O1 Y1 N1 C11 5.1(4) . . . . ?
N2 Y1 N1 C11 -148.7(4) . . . . ?
C24 Y1 N1 C11 -94.3(4) . . . . ?
N3 Y1 N2 C4 61.4(4) . . . . ?
N1 Y1 N2 C4 -37.2(4) . . . . ?
O1 Y1 N2 C4 -139.2(4) . . . . ?
C24 Y1 N2 C4 -175.3(5) . . . . ?
N3 Y1 N2 C8 -105.2(4) . . . . ?
N1 Y1 N2 C8 156.2(4) . . . . ?
O1 Y1 N2 C8 54.2(5) . . . . ?
C24 Y1 N2 C8 18.1(4) . . . . ?
N1 Y1 N3 C29 -179.9(9) . . . . ?
O1 Y1 N3 C29 -71.8(10) . . . . ?
N2 Y1 N3 C29 99.0(10) . . . . ?
C24 Y1 N3 C29 27.4(10) . . . . ?
N3 Y1 O1 C44 37.3(5) . . . . ?
N1 Y1 O1 C44 142.2(5) . . . . ?
N2 Y1 O1 C44 -121.3(5) . . . . ?
C24 Y1 O1 C44 -87.6(5) . . . . ?
N3 Y1 O1 C41 -158.8(6) . . . . ?
N1 Y1 O1 C41 -53.9(6) . . . . ?
N2 Y1 O1 C41 42.6(7) . . . . ?
C24 Y1 O1 C41 76.3(6) . . . . ?
C11 N1 C2 C3 163.3(6) . . . . ?
Y1 N1 C2 C3 -23.9(8) . . . . ?
C11 N1 C2 C1 -15.9(8) . . . . ?
Y1 N1 C2 C1 156.9(4) . . . . ?
N1 C2 C3 C4 -12.6(11) . . . . ?
C1 C2 C3 C4 166.6(7) . . . . ?
C8 N2 C4 C3 -171.3(5) . . . . ?
Y1 N2 C4 C3 22.3(7) . . . . ?
C8 N2 C4 C5 6.6(8) . . . . ?
Y1 N2 C4 C5 -159.8(4) . . . . ?
C2 C3 C4 N2 12.4(11) . . . . ?
C2 C3 C4 C5 -165.4(7) . . . . ?
N2 C4 C5 C6 -3.7(10) . . . . ?
C3 C4 C5 C6 174.2(7) . . . . ?
C4 C5 C6 C7 1.3(11) . . . . ?
C5 C6 C7 C8 -1.7(11) . . . . ?
C6 C7 C8 N2 4.7(10) . . . . ?
C6 C7 C8 C23 -177.3(6) . . . . ?
C4 N2 C8 C7 -7.2(8) . . . . ?
Y1 N2 C8 C7 159.7(5) . . . . ?
C4 N2 C8 C23 174.6(5) . . . . ?
Y1 N2 C8 C23 -18.5(6) . . . . ?
C2 N1 C11 C12 -91.2(6) . . . . ?
Y1 N1 C11 C12 95.5(5) . . . . ?
C2 N1 C11 C16 94.9(6) . . . . ?
Y1 N1 C11 C16 -78.5(5) . . . . ?
C16 C11 C12 C13 1.9(8) . . . . ?
N1 C11 C12 C13 -172.1(5) . . . . ?
C16 C11 C12 C20 -176.7(5) . . . . ?
N1 C11 C12 C20 9.3(8) . . . . ?
C11 C12 C13 C14 0.1(9) . . . . ?
C20 C12 C13 C14 178.8(5) . . . . ?
C12 C13 C14 C15 -1.2(9) . . . . ?
C13 C14 C15 C16 0.2(9) . . . . ?
C14 C15 C16 C11 1.8(9) . . . . ?
C14 C15 C16 C17 -175.4(6) . . . . ?
C12 C11 C16 C15 -2.8(8) . . . . ?
N1 C11 C16 C15 171.0(5) . . . . ?
C12 C11 C16 C17 174.2(6) . . . . ?
N1 C11 C16 C17 -12.0(8) . . . . ?
C15 C16 C17 C19 57.2(8) . . . . ?
C11 C16 C17 C19 -119.8(6) . . . . ?
C15 C16 C17 C18 -67.0(7) . . . . ?
C11 C16 C17 C18 116.0(6) . . . . ?
C13 C12 C20 C21 66.8(9) . . . . ?
C11 C12 C20 C21 -114.5(7) . . . . ?
C13 C12 C20 C22 -58.8(8) . . . . ?
C11 C12 C20 C22 119.9(6) . . . . ?
C7 C8 C23 C24 -174.2(6) . . . . ?
N2 C8 C23 C24 3.9(8) . . . . ?
C7 C8 C23 C28 7.5(9) . . . . ?
N2 C8 C23 C28 -174.4(5) . . . . ?
C28 C23 C24 C25 -0.7(9) . . . . ?
C8 C23 C24 C25 -178.9(6) . . . . ?
C28 C23 C24 Y1 -170.0(5) . . . . ?
C8 C23 C24 Y1 11.7(7) . . . . ?
N3 Y1 C24 C25 -96.3(6) . . . . ?
N1 Y1 C24 C25 119.3(6) . . . . ?
O1 Y1 C24 C25 12.4(6) . . . . ?
N2 Y1 C24 C25 177.5(6) . . . . ?
N3 Y1 C24 C23 71.2(5) . . . . ?
N1 Y1 C24 C23 -73.1(5) . . . . ?
O1 Y1 C24 C23 179.9(4) . . . . ?
N2 Y1 C24 C23 -15.0(4) . . . . ?
C23 C24 C25 C26 3.6(11) . . . . ?
Y1 C24 C25 C26 170.8(6) . . . . ?
C24 C25 C26 C27 -4.8(12) . . . . ?
C25 C26 C27 C28 3.0(12) . . . . ?
C26 C27 C28 C23 -0.2(11) . . . . ?
C24 C23 C28 C27 -0.9(10) . . . . ?
C8 C23 C28 C27 177.3(6) . . . . ?
Y1 N3 C29 C34 -2.3(13) . . . . ?
Y1 N3 C29 C30 176.4(7) . . . . ?
N3 C29 C30 C31 177.4(6) . . . . ?
C34 C29 C30 C31 -3.9(8) . . . . ?
N3 C29 C30 C38 -1.6(8) . . . . ?
C34 C29 C30 C38 177.1(6) . . . . ?
C29 C30 C31 C32 4.0(10) . . . . ?
C38 C30 C31 C32 -177.0(7) . . . . ?
C30 C31 C32 C33 -2.1(12) . . . . ?
C31 C32 C33 C34 0.2(12) . . . . ?
C32 C33 C34 C29 -0.3(11) . . . . ?
C32 C33 C34 C35 -177.7(6) . . . . ?
N3 C29 C34 C33 -179.1(6) . . . . ?
C30 C29 C34 C33 2.1(9) . . . . ?
N3 C29 C34 C35 -1.8(9) . . . . ?
C30 C29 C34 C35 179.5(5) . . . . ?
C33 C34 C35 C36 82.9(8) . . . . ?
C29 C34 C35 C36 -94.4(8) . . . . ?
C33 C34 C35 C37 -45.8(8) . . . . ?
C29 C34 C35 C37 136.8(7) . . . . ?
C31 C30 C38 C40 -99.7(16) . . . . ?
C29 C30 C38 C40 79.3(17) . . . . ?
C31 C30 C38 C39 37.5(9) . . . . ?
C29 C30 C38 C39 -143.5(6) . . . . ?
C31 C30 C38 C40' -67(2) . . . . ?
C29 C30 C38 C40' 112(2) . . . . ?
C44 O1 C41 C42 8.8(11) . . . . ?
Y1 O1 C41 C42 -157.6(6) . . . . ?
O1 C41 C42 C43 -17.4(12) . . . . ?
C41 C42 C43 C44 19.7(13) . . . . ?
C42 C43 C44 O1 -15.0(12) . . . . ?
C41 O1 C44 C43 3.8(10) . . . . ?
Y1 O1 C44 C43 170.1(6) . . . . ?
